data_7159285
loop_
_publ_author_name
'Singh, Manjeet'
'Kumar, Manish'
'Nalawade, Sachin A.'
'Puneeth Kumar, DRGKoppalu R'
'Gopi, Hosahudya N.'

_publ_section_title
;
 Cyclization of <i>N</i>-Boc-(<i>E</i>)-&#x3b1;,&#x3b2;-unsaturated
 &#x3b3;-amino acid active esters into
 <i>N</i>-Boc-(<i>Z</i>)-&#x3b1;,&#x3b2;-unsaturated &#x3b3;-lactams
 through <i>E</i> &#x2192; <i>Z</i> isomerization.
;
_journal_issue 18
_journal_name_full 'Organic &amp; biomolecular chemistry'
_journal_page_first 3766
_journal_page_last 3769
_journal_paper_doi 10.1039/d3ob00127j
_journal_volume 21
_journal_year 2023
_chemical_formula_moiety C16
_chemical_formula_sum 'C16 H16 F5 N O4'
_chemical_formula_weight 381.30
_space_group_crystal_system triclinic
_space_group_IT_number 1
_space_group_name_Hall 'P 1'
_space_group_name_H-M_alt 'P 1'
_atom_sites_solution_hydrogens geom
_audit_creation_method SHELXL-2018/3
_audit_update_record
;
2022-10-11 deposited with the CCDC.	2023-04-14 downloaded from the CCDC.
;
_cell_angle_alpha 101.093(4)
_cell_angle_beta 99.079(4)
_cell_angle_gamma 105.428(4)
_cell_formula_units_Z 2
_cell_length_a 6.2002(9)
_cell_length_b 9.3687(12)
_cell_length_c 15.799(2)
_cell_measurement_reflns_used 8242
_cell_measurement_temperature 150(2)
_cell_measurement_theta_max 24.75
_cell_measurement_theta_min 2.33
_cell_volume 846.7(2)
_computing_cell_refinement 'Bruker SAINT'
_computing_data_collection 'Bruker APEX2'
_computing_data_reduction 'Bruker SAINT'
_computing_molecular_graphics 'Bruker SHELXTL'
_computing_publication_material 'Bruker SHELXTL'
_computing_structure_refinement 'SHELXL-2014 (Sheldrick 2014)'
_computing_structure_solution 'SHELXS-97 (Sheldrick 2008)'
_diffrn_ambient_temperature 150(2)
_diffrn_measured_fraction_theta_full 0.995
_diffrn_measured_fraction_theta_max 0.995
_diffrn_measurement_device_type 'Bruker APEX-II CCD'
_diffrn_measurement_method '\f and \w scans'
_diffrn_radiation_type MoK\a
_diffrn_radiation_wavelength 0.71073
_diffrn_reflns_av_R_equivalents 0.0407
_diffrn_reflns_av_unetI/netI 0.0499
_diffrn_reflns_Laue_measured_fraction_full 0.995
_diffrn_reflns_Laue_measured_fraction_max 0.995
_diffrn_reflns_limit_h_max 7
_diffrn_reflns_limit_h_min -7
_diffrn_reflns_limit_k_max 11
_diffrn_reflns_limit_k_min -10
_diffrn_reflns_limit_l_max 18
_diffrn_reflns_limit_l_min -18
_diffrn_reflns_number 16604
_diffrn_reflns_point_group_measured_fraction_full 0.983
_diffrn_reflns_point_group_measured_fraction_max 0.983
_diffrn_reflns_theta_full 24.827
_diffrn_reflns_theta_max 24.827
_diffrn_reflns_theta_min 2.327
_exptl_absorpt_coefficient_mu 0.142
_exptl_crystal_colour Colourless
_exptl_crystal_density_diffrn 1.496
_exptl_crystal_description Needle
_exptl_crystal_F_000 392.0
_refine_diff_density_max 0.190
_refine_diff_density_min -0.175
_refine_diff_density_rms 0.043
_refine_ls_abs_structure_details
;
 Flack x determined using 2104 quotients [(I+)-(I-)]/[(I+)+(I-)]
 (Parsons, Flack and Wagner, Acta Cryst. B69 (2013) 249-259).
;
_refine_ls_abs_structure_Flack 0.2(3)
_refine_ls_extinction_coef 0.020(2)
_refine_ls_extinction_expression Fc^*^=kFc[1+0.001xFc^2^\l^3^/sin(2\q)]^-1/4^
_refine_ls_extinction_method 'SHELXL-2018/3 (Sheldrick 2018)'
_refine_ls_goodness_of_fit_ref 1.023
_refine_ls_hydrogen_treatment constr
_refine_ls_matrix_type full
_refine_ls_number_parameters 478
_refine_ls_number_reflns 5740
_refine_ls_number_restraints 3
_refine_ls_restrained_S_all 1.023
_refine_ls_R_factor_all 0.0455
_refine_ls_R_factor_gt 0.0326
_refine_ls_shift/su_max 0.000
_refine_ls_shift/su_mean 0.000
_refine_ls_structure_factor_coef Fsqd
_refine_ls_weighting_details 'w=1/[\s^2^(Fo^2^)+(0.0273P)^2^+0.0724P] where P=(Fo^2^+2Fc^2^)/3'
_refine_ls_weighting_scheme calc
_refine_ls_wR_factor_gt 0.0631
_refine_ls_wR_factor_ref 0.0673
_reflns_Friedel_coverage 0.976
_reflns_Friedel_fraction_full 0.971
_reflns_Friedel_fraction_max 0.971
_reflns_number_gt 4921
_reflns_number_total 5740
_reflns_threshold_expression 'I > 2\s(I)'
_cod_data_source_file d3ob00127j2.cif
_cod_data_source_block 1a
_cod_depositor_comments 'Adding full bibliography for 7159285--7159290.cif.'
_cod_database_code 7159285
_shelx_shelxl_version_number 2018/3
_shelx_space_group_comment
;
The symmetry employed for this shelxl refinement is uniquely defined
by the following loop, which should always be used as a source of
symmetry information in preference to the above space-group names.
They are only intended as comments.
;

loop_
_space_group_symop_operation_xyz
'x, y, z'

loop_
_atom_site_label
_atom_site_type_symbol
_atom_site_fract_x
_atom_site_fract_y
_atom_site_fract_z
_atom_site_U_iso_or_equiv
_atom_site_adp_type
_atom_site_occupancy
_atom_site_site_symmetry_order
_atom_site_calc_flag
_atom_site_refinement_flags_posn
_atom_site_refinement_flags_adp
_atom_site_refinement_flags_occupancy
_atom_site_disorder_assembly
_atom_site_disorder_group
F10 F 0.9757(3) 0.4099(2) 0.14982(13) 0.0297(5) Uani 1 1 d . . . . .
F4 F 0.3900(4) 0.8224(2) 1.13695(13) 0.0395(6) Uani 1 1 d . . . . .
F3 F 0.0075(4) 0.6134(2) 1.02718(15) 0.0384(6) Uani 1 1 d . . . . .
O1 O 0.2163(3) 0.1794(2) 0.40571(14) 0.0172(5) Uani 1 1 d . . . . .
F2 F 0.0222(3) 0.4809(2) 0.86067(14) 0.0366(6) Uani 1 1 d . . . . .
F1 F 0.7998(3) 0.7637(2) 0.91394(13) 0.0344(5) Uani 1 1 d . . . . .
F9 F 1.0964(4) 0.3166(2) -0.00333(15) 0.0401(6) Uani 1 1 d . . . . .
O5 O 0.7623(4) 0.8461(2) 0.57839(14) 0.0185(5) Uani 1 1 d . . . . .
O6 O 0.6674(4) 0.5863(2) 0.53442(15) 0.0209(5) Uani 1 1 d . . . . .
O4 O 0.4182(4) 0.5567(2) 0.79888(14) 0.0234(6) Uani 1 1 d . . . . .
F5 F 0.7843(4) 0.8982(2) 1.07934(14) 0.0407(6) Uani 1 1 d . . . . .
O8 O 0.5395(4) 0.2821(2) 0.17365(15) 0.0243(6) Uani 1 1 d . . . . .
F7 F 0.2315(3) 0.0672(2) 0.03493(16) 0.0401(6) Uani 1 1 d . . . . .
O2 O 0.3362(4) 0.0030(2) 0.46479(15) 0.0202(5) Uani 1 1 d . . . . .
F6 F 0.3534(4) -0.0254(2) -0.11914(15) 0.0512(7) Uani 1 1 d . . . . .
O7 O 0.5630(4) 0.5201(2) 0.15573(16) 0.0267(6) Uani 1 1 d . . . . .
O3 O 0.5128(4) 0.3631(3) 0.84500(16) 0.0296(6) Uani 1 1 d . . . . .
F8 F 0.7834(5) 0.0993(3) -0.13869(14) 0.0521(7) Uani 1 1 d . . . . .
N2 N 0.4616(4) 0.7188(3) 0.46929(17) 0.0163(6) Uani 1 1 d . . . . .
H2 H 0.441666 0.806728 0.471519 0.020 Uiso 1 1 calc R U . . .
N1 N 0.5277(4) 0.2565(3) 0.51377(17) 0.0178(6) Uani 1 1 d . . . . .
H1 H 0.541862 0.345253 0.503780 0.021 Uiso 1 1 calc R U . . .
C5 C 0.3584(5) 0.1351(4) 0.4616(2) 0.0158(7) Uani 1 1 d . . . . .
C10 C 0.4845(5) 0.4250(4) 0.7864(2) 0.0189(8) Uani 1 1 d . . . . .
C21 C 0.6335(5) 0.7071(4) 0.5277(2) 0.0152(7) Uani 1 1 d . . . . .
C22 C 0.3070(5) 0.5863(4) 0.4019(2) 0.0169(7) Uani 1 1 d . . . . .
H22 H 0.299436 0.495264 0.424639 0.020 Uiso 1 1 calc R U . . .
C31 C 0.8187(6) 0.3042(4) 0.0832(2) 0.0195(8) Uani 1 1 d . . . . .
C26 C 0.6004(6) 0.2433(4) 0.0941(2) 0.0180(7) Uani 1 1 d . . . . .
C6 C 0.6876(5) 0.2409(3) 0.5868(2) 0.0172(8) Uani 1 1 d . . . . .
H6 H 0.682144 0.133321 0.576408 0.021 Uiso 1 1 calc R U . . .
C25 C 0.5253(5) 0.4303(4) 0.1997(2) 0.0198(8) Uani 1 1 d . . . . .
C11 C 0.4113(6) 0.6194(4) 0.8848(2) 0.0193(8) Uani 1 1 d . . . . .
C30 C 0.4439(6) 0.1310(4) 0.0253(2) 0.0249(9) Uani 1 1 d . . . . .
C24 C 0.3969(5) 0.5668(4) 0.3192(2) 0.0169(7) Uani 1 1 d . . . . .
H24 H 0.412201 0.645160 0.290078 0.020 Uiso 1 1 calc R U . . .
C9 C 0.5147(5) 0.3828(3) 0.6959(2) 0.0172(7) Uani 1 1 d . . . . .
H9 H 0.452086 0.424272 0.652794 0.021 Uiso 1 1 calc R U . . .
C19 C 0.9492(6) 0.8633(3) 0.6547(2) 0.0176(8) Uani 1 1 d . . . . .
C14 C 0.3975(7) 0.7559(4) 1.0549(2) 0.0254(9) Uani 1 1 d . . . . .
C15 C 0.5966(6) 0.7931(4) 1.0254(2) 0.0244(8) Uani 1 1 d . . . . .
C13 C 0.2023(6) 0.6510(4) 0.9990(2) 0.0245(8) Uani 1 1 d . . . . .
C12 C 0.2109(6) 0.5834(4) 0.9144(2) 0.0228(8) Uani 1 1 d . . . . .
C32 C 0.4559(6) 0.4474(4) 0.2845(2) 0.0189(8) Uani 1 1 d . . . . .
H32 H 0.453500 0.371426 0.314901 0.023 Uiso 1 1 calc R U . . .
C28 C 0.8813(6) 0.2555(4) 0.0052(2) 0.0251(8) Uani 1 1 d . . . . .
C18 C 1.0338(6) 1.0347(3) 0.6918(2) 0.0239(8) Uani 1 1 d . . . . .
H18A H 1.080354 1.083750 0.646708 0.036 Uiso 1 1 calc R U . . .
H18B H 1.162089 1.060733 0.740816 0.036 Uiso 1 1 calc R U . . .
H18C H 0.912713 1.068453 0.711393 0.036 Uiso 1 1 calc R U . . .
C17 C 0.8522(6) 0.7819(4) 0.7208(2) 0.0260(9) Uani 1 1 d . . . . .
H17A H 0.721469 0.811519 0.733156 0.039 Uiso 1 1 calc R U . . .
H17B H 0.967135 0.809014 0.774455 0.039 Uiso 1 1 calc R U . . .
H17C H 0.806545 0.673419 0.696589 0.039 Uiso 1 1 calc R U . . .
C8 C 0.6301(5) 0.2861(4) 0.6749(2) 0.0203(8) Uani 1 1 d . . . . .
H8 H 0.680550 0.241865 0.718962 0.024 Uiso 1 1 calc R U . . .
C27 C 0.5061(7) 0.0838(4) -0.0529(2) 0.0298(9) Uani 1 1 d . . . . .
C16 C 0.6029(6) 0.7252(4) 0.9415(2) 0.0224(8) Uani 1 1 d . . . . .
C4 C 0.0264(5) 0.0627(3) 0.3376(2) 0.0185(8) Uani 1 1 d . . . . .
C20 C 1.1382(6) 0.8095(4) 0.6233(2) 0.0245(8) Uani 1 1 d . . . . .
H20A H 1.083181 0.700894 0.599173 0.037 Uiso 1 1 calc R U . . .
H20B H 1.266433 0.834165 0.672175 0.037 Uiso 1 1 calc R U . . .
H20C H 1.185431 0.859132 0.578516 0.037 Uiso 1 1 calc R U . . .
C1 C -0.1403(6) -0.0337(4) 0.3806(2) 0.0255(8) Uani 1 1 d . . . . .
H1A H -0.066098 -0.094340 0.409843 0.038 Uiso 1 1 calc R U . . .
H1B H -0.271354 -0.099567 0.336056 0.038 Uiso 1 1 calc R U . . .
H1C H -0.188959 0.031925 0.422990 0.038 Uiso 1 1 calc R U . . .
C29 C 0.7231(7) 0.1460(4) -0.0628(2) 0.0285(9) Uani 1 1 d . . . . .
C23 C 0.0658(6) 0.5993(4) 0.3817(2) 0.0228(8) Uani 1 1 d . . . . .
H23A H 0.004190 0.601167 0.433827 0.034 Uiso 1 1 calc R U . . .
H23B H -0.029913 0.513182 0.335283 0.034 Uiso 1 1 calc R U . . .
H23C H 0.071055 0.691774 0.363274 0.034 Uiso 1 1 calc R U . . .
C3 C -0.0923(6) 0.1589(4) 0.2922(2) 0.0287(9) Uani 1 1 d . . . . .
H3A H -0.145089 0.221460 0.334754 0.043 Uiso 1 1 calc R U . . .
H3B H -0.220625 0.093223 0.246476 0.043 Uiso 1 1 calc R U . . .
H3C H 0.013861 0.223029 0.266768 0.043 Uiso 1 1 calc R U . . .
C2 C 0.1259(6) -0.0298(4) 0.2738(2) 0.0278(9) Uani 1 1 d . . . . .
H2A H 0.223994 0.037115 0.247049 0.042 Uiso 1 1 calc R U . . .
H2B H 0.003685 -0.103592 0.228706 0.042 Uiso 1 1 calc R U . . .
H2C H 0.213258 -0.081533 0.305218 0.042 Uiso 1 1 calc R U . . .
C7 C 0.9322(6) 0.3357(4) 0.5897(2) 0.0223(8) Uani 1 1 d . . . . .
H7A H 0.980333 0.293672 0.538201 0.034 Uiso 1 1 calc R U . . .
H7B H 1.033388 0.333603 0.641833 0.034 Uiso 1 1 calc R U . . .
H7C H 0.936617 0.439253 0.590889 0.034 Uiso 1 1 calc R U . . .

loop_
_atom_site_aniso_label
_atom_site_aniso_U_11
_atom_site_aniso_U_22
_atom_site_aniso_U_33
_atom_site_aniso_U_23
_atom_site_aniso_U_13
_atom_site_aniso_U_12
F10 0.0251(12) 0.0295(11) 0.0256(12) 0.0036(9) -0.0039(9) 0.0016(9)
F4 0.0627(16) 0.0423(13) 0.0206(12) 0.0044(10) 0.0155(11) 0.0267(12)
F3 0.0355(14) 0.0520(14) 0.0415(14) 0.0210(11) 0.0239(11) 0.0206(11)
O1 0.0167(13) 0.0143(11) 0.0178(12) 0.0044(9) -0.0014(10) 0.0028(10)
F2 0.0279(13) 0.0364(13) 0.0358(13) 0.0060(10) 0.0015(11) -0.0013(10)
F1 0.0240(12) 0.0510(14) 0.0285(12) 0.0155(10) 0.0082(10) 0.0065(10)
F9 0.0383(14) 0.0457(14) 0.0554(16) 0.0262(12) 0.0301(12) 0.0234(11)
O5 0.0199(13) 0.0134(12) 0.0168(13) 0.0011(10) -0.0024(10) 0.0018(10)
O6 0.0234(13) 0.0133(12) 0.0249(14) 0.0050(10) 0.0000(11) 0.0066(10)
O4 0.0350(15) 0.0252(13) 0.0145(14) 0.0044(11) 0.0074(11) 0.0159(11)
F5 0.0411(14) 0.0420(13) 0.0253(12) 0.0026(10) -0.0049(11) 0.0011(11)
O8 0.0361(15) 0.0213(13) 0.0234(14) 0.0082(11) 0.0151(12) 0.0150(11)
F7 0.0219(13) 0.0298(12) 0.0650(16) 0.0155(11) 0.0031(11) 0.0030(10)
O2 0.0213(13) 0.0122(12) 0.0240(14) 0.0041(10) -0.0006(10) 0.0036(10)
F6 0.0686(18) 0.0303(12) 0.0333(14) -0.0086(10) -0.0236(12) 0.0119(12)
O7 0.0382(15) 0.0211(13) 0.0249(14) 0.0084(12) 0.0119(12) 0.0109(11)
O3 0.0454(17) 0.0294(14) 0.0219(14) 0.0112(12) 0.0112(12) 0.0191(13)
F8 0.101(2) 0.0491(14) 0.0252(13) 0.0106(11) 0.0304(14) 0.0439(15)
N2 0.0178(17) 0.0103(13) 0.0183(15) 0.0003(12) 0.0005(13) 0.0047(12)
N1 0.0206(16) 0.0109(14) 0.0192(16) 0.0048(12) -0.0013(13) 0.0031(12)
C5 0.0166(19) 0.0185(19) 0.0137(19) 0.0024(15) 0.0067(15) 0.0069(15)
C10 0.0118(19) 0.0188(18) 0.022(2) 0.0024(16) 0.0012(15) 0.0012(15)
C21 0.0169(18) 0.0174(19) 0.0110(18) 0.0014(15) 0.0055(14) 0.0046(15)
C22 0.0149(18) 0.0150(17) 0.0175(18) 0.0019(14) 0.0011(15) 0.0021(14)
C31 0.023(2) 0.0192(17) 0.0155(19) 0.0037(15) -0.0006(16) 0.0085(16)
C26 0.024(2) 0.0174(17) 0.0169(19) 0.0041(15) 0.0068(16) 0.0120(16)
C6 0.0199(19) 0.0144(17) 0.0166(18) 0.0019(14) -0.0003(15) 0.0081(15)
C25 0.017(2) 0.0203(19) 0.023(2) 0.0046(16) 0.0044(16) 0.0066(15)
C11 0.025(2) 0.0191(17) 0.0174(19) 0.0055(15) 0.0054(17) 0.0117(16)
C30 0.021(2) 0.0194(18) 0.035(2) 0.0107(17) 0.0009(18) 0.0072(16)
C24 0.0139(18) 0.0156(17) 0.0176(19) 0.0037(14) -0.0008(14) 0.0013(14)
C9 0.0164(19) 0.0162(17) 0.0171(19) 0.0049(14) -0.0007(15) 0.0037(15)
C19 0.0185(19) 0.0178(17) 0.0141(18) 0.0037(14) -0.0006(15) 0.0041(15)
C14 0.042(3) 0.027(2) 0.013(2) 0.0050(16) 0.0094(18) 0.0188(19)
C15 0.029(2) 0.0228(19) 0.018(2) 0.0045(15) -0.0013(17) 0.0067(17)
C13 0.028(2) 0.030(2) 0.027(2) 0.0148(18) 0.0152(19) 0.0154(18)
C12 0.022(2) 0.0196(17) 0.024(2) 0.0063(16) 0.0021(17) 0.0041(16)
C32 0.0171(19) 0.0200(18) 0.0187(19) 0.0047(15) 0.0032(15) 0.0044(15)
C28 0.028(2) 0.028(2) 0.031(2) 0.0152(18) 0.0152(18) 0.0168(18)
C18 0.024(2) 0.0201(18) 0.022(2) 0.0041(15) -0.0024(16) 0.0029(15)
C17 0.026(2) 0.0253(19) 0.022(2) 0.0076(16) 0.0041(17) 0.0004(16)
C8 0.019(2) 0.0187(18) 0.020(2) 0.0069(14) -0.0026(15) 0.0029(15)
C27 0.044(3) 0.0201(19) 0.020(2) -0.0009(16) -0.0063(19) 0.0121(18)
C16 0.022(2) 0.0265(19) 0.023(2) 0.0107(16) 0.0084(17) 0.0091(17)
C4 0.0160(19) 0.0155(17) 0.0175(19) 0.0012(14) -0.0019(15) -0.0007(15)
C20 0.024(2) 0.0246(19) 0.024(2) 0.0053(16) 0.0038(16) 0.0072(16)
C1 0.0190(19) 0.0238(19) 0.030(2) 0.0045(16) 0.0027(16) 0.0037(15)
C29 0.050(3) 0.028(2) 0.017(2) 0.0064(17) 0.0119(19) 0.024(2)
C23 0.021(2) 0.0220(18) 0.025(2) 0.0040(15) 0.0038(16) 0.0076(15)
C3 0.024(2) 0.0239(19) 0.032(2) 0.0083(16) -0.0071(17) 0.0035(16)
C2 0.033(2) 0.027(2) 0.021(2) 0.0027(16) 0.0038(17) 0.0082(17)
C7 0.0183(19) 0.0199(18) 0.027(2) 0.0026(15) 0.0007(16) 0.0070(15)

loop_
_atom_type_symbol
_atom_type_description
_atom_type_scat_dispersion_real
_atom_type_scat_dispersion_imag
_atom_type_scat_source
C C 0.0033 0.0016 'International Tables Vol C Tables 4.2.6.8 and 6.1.1.4'
H H 0.0000 0.0000 'International Tables Vol C Tables 4.2.6.8 and 6.1.1.4'
F F 0.0171 0.0103 'International Tables Vol C Tables 4.2.6.8 and 6.1.1.4'
N N 0.0061 0.0033 'International Tables Vol C Tables 4.2.6.8 and 6.1.1.4'
O O 0.0106 0.0060 'International Tables Vol C Tables 4.2.6.8 and 6.1.1.4'

loop_
_geom_angle_atom_site_label_1
_geom_angle_atom_site_label_2
_geom_angle_atom_site_label_3
_geom_angle
_geom_angle_site_symmetry_1
_geom_angle_site_symmetry_3
_geom_angle_publ_flag
C5 O1 C4 119.8(2) . . ?
C21 O5 C19 121.3(2) . . ?
C11 O4 C10 115.7(2) . . ?
C26 O8 C25 117.1(2) . . ?
C21 N2 C22 121.8(3) . . ?
C21 N2 H2 119.1 . . ?
C22 N2 H2 119.1 . . ?
C5 N1 C6 121.3(3) . . ?
C5 N1 H1 119.3 . . ?
C6 N1 H1 119.3 . . ?
O2 C5 N1 124.5(3) . . ?
O2 C5 O1 124.8(3) . . ?
N1 C5 O1 110.7(3) . . ?
O3 C10 O4 121.5(3) . . ?
O3 C10 C9 128.5(3) . . ?
O4 C10 C9 110.0(3) . . ?
O6 C21 N2 124.4(3) . . ?
O6 C21 O5 124.9(3) . . ?
N2 C21 O5 110.6(3) . . ?
N2 C22 C24 110.5(3) . . ?
N2 C22 C23 111.4(3) . . ?
C24 C22 C23 110.3(3) . . ?
N2 C22 H22 108.2 . . ?
C24 C22 H22 108.2 . . ?
C23 C22 H22 108.2 . . ?
F10 C31 C26 119.9(3) . . ?
F10 C31 C28 119.1(3) . . ?
C26 C31 C28 121.0(3) . . ?
C31 C26 O8 121.8(3) . . ?
C31 C26 C30 118.7(3) . . ?
O8 C26 C30 119.4(3) . . ?
N1 C6 C8 113.1(3) . . ?
N1 C6 C7 110.3(3) . . ?
C8 C6 C7 109.3(3) . . ?
N1 C6 H6 108.0 . . ?
C8 C6 H6 108.0 . . ?
C7 C6 H6 108.0 . . ?
O7 C25 O8 122.3(3) . . ?
O7 C25 C32 129.2(3) . . ?
O8 C25 C32 108.5(3) . . ?
C16 C11 C12 118.4(3) . . ?
C16 C11 O4 120.5(3) . . ?
C12 C11 O4 121.1(3) . . ?
F7 C30 C27 119.9(3) . . ?
F7 C30 C26 119.9(3) . . ?
C27 C30 C26 120.3(3) . . ?
C32 C24 C22 125.0(3) . . ?
C32 C24 H24 117.5 . . ?
C22 C24 H24 117.5 . . ?
C8 C9 C10 120.6(3) . . ?
C8 C9 H9 119.7 . . ?
C10 C9 H9 119.7 . . ?
O5 C19 C20 110.5(3) . . ?
O5 C19 C18 101.8(2) . . ?
C20 C19 C18 109.8(3) . . ?
O5 C19 C17 109.9(3) . . ?
C20 C19 C17 113.0(3) . . ?
C18 C19 C17 111.3(3) . . ?
F4 C14 C15 120.5(3) . . ?
F4 C14 C13 119.8(3) . . ?
C15 C14 C13 119.6(3) . . ?
F5 C15 C16 120.5(3) . . ?
F5 C15 C14 119.3(3) . . ?
C16 C15 C14 120.2(3) . . ?
F3 C13 C12 120.3(3) . . ?
F3 C13 C14 120.2(3) . . ?
C12 C13 C14 119.6(3) . . ?
F2 C12 C11 119.6(3) . . ?
F2 C12 C13 119.4(3) . . ?
C11 C12 C13 121.0(3) . . ?
C24 C32 C25 122.1(3) . . ?
C24 C32 H32 119.0 . . ?
C25 C32 H32 119.0 . . ?
F9 C28 C29 120.7(3) . . ?
F9 C28 C31 119.7(3) . . ?
C29 C28 C31 119.7(3) . . ?
C19 C18 H18A 109.5 . . ?
C19 C18 H18B 109.5 . . ?
H18A C18 H18B 109.5 . . ?
C19 C18 H18C 109.5 . . ?
H18A C18 H18C 109.5 . . ?
H18B C18 H18C 109.5 . . ?
C19 C17 H17A 109.5 . . ?
C19 C17 H17B 109.5 . . ?
H17A C17 H17B 109.5 . . ?
C19 C17 H17C 109.5 . . ?
H17A C17 H17C 109.5 . . ?
H17B C17 H17C 109.5 . . ?
C9 C8 C6 126.2(3) . . ?
C9 C8 H8 116.9 . . ?
C6 C8 H8 116.9 . . ?
F6 C27 C29 119.7(3) . . ?
F6 C27 C30 119.9(4) . . ?
C29 C27 C30 120.4(3) . . ?
F1 C16 C15 119.2(3) . . ?
F1 C16 C11 119.5(3) . . ?
C15 C16 C11 121.2(3) . . ?
O1 C4 C2 109.2(3) . . ?
O1 C4 C3 102.8(2) . . ?
C2 C4 C3 110.9(3) . . ?
O1 C4 C1 110.7(3) . . ?
C2 C4 C1 113.7(3) . . ?
C3 C4 C1 109.0(3) . . ?
C19 C20 H20A 109.5 . . ?
C19 C20 H20B 109.5 . . ?
H20A C20 H20B 109.5 . . ?
C19 C20 H20C 109.5 . . ?
H20A C20 H20C 109.5 . . ?
H20B C20 H20C 109.5 . . ?
C4 C1 H1A 109.5 . . ?
C4 C1 H1B 109.5 . . ?
H1A C1 H1B 109.5 . . ?
C4 C1 H1C 109.5 . . ?
H1A C1 H1C 109.5 . . ?
H1B C1 H1C 109.5 . . ?
F8 C29 C27 120.3(4) . . ?
F8 C29 C28 119.7(4) . . ?
C27 C29 C28 120.0(3) . . ?
C22 C23 H23A 109.5 . . ?
C22 C23 H23B 109.5 . . ?
H23A C23 H23B 109.5 . . ?
C22 C23 H23C 109.5 . . ?
H23A C23 H23C 109.5 . . ?
H23B C23 H23C 109.5 . . ?
C4 C3 H3A 109.5 . . ?
C4 C3 H3B 109.5 . . ?
H3A C3 H3B 109.5 . . ?
C4 C3 H3C 109.5 . . ?
H3A C3 H3C 109.5 . . ?
H3B C3 H3C 109.5 . . ?
C4 C2 H2A 109.5 . . ?
C4 C2 H2B 109.5 . . ?
H2A C2 H2B 109.5 . . ?
C4 C2 H2C 109.5 . . ?
H2A C2 H2C 109.5 . . ?
H2B C2 H2C 109.5 . . ?
C6 C7 H7A 109.5 . . ?
C6 C7 H7B 109.5 . . ?
H7A C7 H7B 109.5 . . ?
C6 C7 H7C 109.5 . . ?
H7A C7 H7C 109.5 . . ?
H7B C7 H7C 109.5 . . ?

loop_
_geom_bond_atom_site_label_1
_geom_bond_atom_site_label_2
_geom_bond_distance
_geom_bond_site_symmetry_2
_geom_bond_publ_flag
F10 C31 1.341(4) . ?
F4 C14 1.340(4) . ?
F3 C13 1.336(4) . ?
O1 C5 1.348(4) . ?
O1 C4 1.484(4) . ?
F2 C12 1.337(4) . ?
F1 C16 1.343(4) . ?
F9 C28 1.344(4) . ?
O5 C21 1.349(4) . ?
O5 C19 1.485(4) . ?
O6 C21 1.225(4) . ?
O4 C11 1.384(4) . ?
O4 C10 1.390(4) . ?
F5 C15 1.344(4) . ?
O8 C26 1.380(4) . ?
O8 C25 1.400(4) . ?
F7 C30 1.340(4) . ?
O2 C5 1.220(4) . ?
F6 C27 1.341(4) . ?
O7 C25 1.190(4) . ?
O3 C10 1.198(4) . ?
F8 C29 1.339(4) . ?
N2 C21 1.339(4) . ?
N2 C22 1.459(4) . ?
N2 H2 0.8600 . ?
N1 C5 1.344(4) . ?
N1 C6 1.455(4) . ?
N1 H1 0.8600 . ?
C10 C9 1.463(5) . ?
C22 C24 1.499(5) . ?
C22 C23 1.521(4) . ?
C22 H22 0.9800 . ?
C31 C26 1.373(5) . ?
C31 C28 1.381(5) . ?
C26 C30 1.383(5) . ?
C6 C8 1.502(5) . ?
C6 C7 1.529(5) . ?
C6 H6 0.9800 . ?
C25 C32 1.464(5) . ?
C11 C16 1.376(5) . ?
C11 C12 1.378(5) . ?
C30 C27 1.379(5) . ?
C24 C32 1.316(4) . ?
C24 H24 0.9300 . ?
C9 C8 1.321(4) . ?
C9 H9 0.9300 . ?
C19 C20 1.508(5) . ?
C19 C18 1.514(4) . ?
C19 C17 1.515(4) . ?
C14 C15 1.370(5) . ?
C14 C13 1.381(5) . ?
C15 C16 1.366(5) . ?
C13 C12 1.380(5) . ?
C32 H32 0.9300 . ?
C28 C29 1.371(5) . ?
C18 H18A 0.9600 . ?
C18 H18B 0.9600 . ?
C18 H18C 0.9600 . ?
C17 H17A 0.9600 . ?
C17 H17B 0.9600 . ?
C17 H17C 0.9600 . ?
C8 H8 0.9300 . ?
C27 C29 1.363(5) . ?
C4 C2 1.514(5) . ?
C4 C3 1.518(4) . ?
C4 C1 1.518(5) . ?
C20 H20A 0.9600 . ?
C20 H20B 0.9600 . ?
C20 H20C 0.9600 . ?
C1 H1A 0.9600 . ?
C1 H1B 0.9600 . ?
C1 H1C 0.9600 . ?
C23 H23A 0.9600 . ?
C23 H23B 0.9600 . ?
C23 H23C 0.9600 . ?
C3 H3A 0.9600 . ?
C3 H3B 0.9600 . ?
C3 H3C 0.9600 . ?
C2 H2A 0.9600 . ?
C2 H2B 0.9600 . ?
C2 H2C 0.9600 . ?
C7 H7A 0.9600 . ?
C7 H7B 0.9600 . ?
C7 H7C 0.9600 . ?
